data_2243681
loop_
_publ_author_name
'Temesgen, Ayalew W.'
'Luong, Minh Duc'
'Truong, Hong Hieu'
'Nguyen, Van Tuyen'
'Dang, Thi Tuyet Anh'
'Le, Tuan Anh'
'Tskhovrebov, Alexander G.'
'Khrustalev, Victor N.'

_publ_section_title
;
 Unexpected synthesis and crystal structure of
 <i>N</i>-{2-[2-(2-acetylethenyl)phenoxy]ethyl}-<i>N</i>-ethenyl-4-methylbenzenesulfonamide
;
_journal_coeditor_code YK2141
_journal_issue 12
_journal_name_full 'Acta Crystallographica Section E'
_journal_page_first 1851
_journal_page_last 1853
_journal_paper_doi 10.1107/S2056989020015194
_journal_volume 76
_journal_year 2020
_chemical_formula_iupac 'C21 H23 N O4 S'
_chemical_formula_moiety 'C21 H23 N O4 S'
_chemical_formula_sum 'C21 H23 N O4 S'
_chemical_formula_weight 385.46
_chemical_name_systematic <i>N</i>-{2-[2-(2-Acetylethenyl)phenoxy]ethyl}-<i>N</i>-ethenyl-4-methylbenzenesulfonamide
_space_group_crystal_system triclinic
_space_group_IT_number 2
_space_group_name_Hall '-P 1'
_space_group_name_H-M_alt 'P -1'
_atom_sites_solution_hydrogens geom
_atom_sites_solution_primary difmap
_atom_sites_solution_secondary difmap
_audit_creation_method SHELXL-2018/3
_cell_angle_alpha 100.3950(10)
_cell_angle_beta 91.7390(10)
_cell_angle_gamma 108.9700(10)
_cell_formula_units_Z 2
_cell_length_a 8.9428(4)
_cell_length_b 9.5089(4)
_cell_length_c 12.1090(5)
_cell_measurement_reflns_used 9902
_cell_measurement_temperature 100(2)
_cell_measurement_theta_max 32.60
_cell_measurement_theta_min 2.83
_cell_volume 953.40(7)
_computing_cell_refinement
;
SAINT (Bruker, 2018)
;
_computing_data_collection
;
APEX3 (Bruker, 2018)
;
_computing_data_reduction
;
SAINT (Bruker, 2018)
;
_computing_molecular_graphics
;
SHELXTL (Sheldrick, 2015b)
;
_computing_publication_material
;
SHELXTL (Sheldrick, 2015b)
;
_computing_structure_refinement
;
SHELXL (Sheldrick, 2015b)
;
_computing_structure_solution
;
SHELXT (Sheldrick, 2015a)
;
_diffrn_ambient_temperature 100(2)
_diffrn_measured_fraction_theta_full 0.990
_diffrn_measured_fraction_theta_max 0.992
_diffrn_measurement_device_type 'Bruker D8 QUEST PHOTON-III CCD'
_diffrn_measurement_method '\f and \w scans'
_diffrn_radiation_type MoK\a
_diffrn_radiation_wavelength 0.71073
_diffrn_reflns_av_R_equivalents 0.0253
_diffrn_reflns_av_unetI/netI 0.0238
_diffrn_reflns_limit_h_max 13
_diffrn_reflns_limit_h_min -13
_diffrn_reflns_limit_k_max 14
_diffrn_reflns_limit_k_min -14
_diffrn_reflns_limit_l_max 18
_diffrn_reflns_limit_l_min -18
_diffrn_reflns_number 22783
_diffrn_reflns_theta_full 25.242
_diffrn_reflns_theta_max 32.606
_diffrn_reflns_theta_min 2.588
_exptl_absorpt_coefficient_mu 0.197
_exptl_absorpt_correction_T_max 0.954
_exptl_absorpt_correction_T_min 0.936
_exptl_absorpt_correction_type multi-scan
_exptl_absorpt_process_details
;
(SADABS; Bruker, 2018)
;
_exptl_crystal_colour colourless
_exptl_crystal_density_diffrn 1.343
_exptl_crystal_description prism
_exptl_crystal_F_000 408
_exptl_crystal_size_max 0.300
_exptl_crystal_size_mid 0.250
_exptl_crystal_size_min 0.200
_refine_diff_density_max 0.641
_refine_diff_density_min -0.594
_refine_ls_extinction_method none
_refine_ls_goodness_of_fit_ref 1.029
_refine_ls_hydrogen_treatment constr
_refine_ls_matrix_type full
_refine_ls_number_parameters 246
_refine_ls_number_reflns 6917
_refine_ls_number_restraints 0
_refine_ls_restrained_S_all 1.029
_refine_ls_R_factor_all 0.0476
_refine_ls_R_factor_gt 0.0409
_refine_ls_shift/su_max 0.001
_refine_ls_shift/su_mean 0.000
_refine_ls_structure_factor_coef Fsqd
_refine_ls_weighting_details 'w=1/[\s^2^(Fo^2^)+(0.0563P)^2^+0.3812P] where P=(Fo^2^+2Fc^2^)/3'
_refine_ls_weighting_scheme calc
_refine_ls_wR_factor_gt 0.1078
_refine_ls_wR_factor_ref 0.1136
_reflns_number_gt 6035
_reflns_number_total 6917
_reflns_threshold_expression 'I > 2\s(I)'
_cod_data_source_file yk2141sup1.cif
_cod_data_source_block I
_cod_database_code 2243681
_shelx_space_group_comment
;
The symmetry employed for this shelxl refinement is uniquely defined
by the following loop, which should always be used as a source of
symmetry information in preference to the above space-group names.
They are only intended as comments.
;
_shelx_estimated_absorpt_t_min 0.943
_shelx_estimated_absorpt_t_max 0.962

loop_
_space_group_symop_operation_xyz
'x, y, z'
'-x, -y, -z'

loop_
_atom_site_type_symbol
_atom_site_label
_atom_site_fract_x
_atom_site_fract_y
_atom_site_fract_z
_atom_site_U_iso_or_equiv
_atom_site_adp_type
_atom_site_calc_flag
_atom_site_occupancy
_atom_site_disorder_assembly
_atom_site_disorder_group
S S1 0.58516(3) 0.27374(3) 0.35034(2) 0.01970(7) Uani d 1 . .
O O1 0.77929(9) 0.44036(9) 0.10904(6) 0.02095(15) Uani d 1 . .
O O2 0.16458(10) 0.00224(10) -0.17227(7) 0.02659(17) Uani d 1 . .
O O4 0.56420(10) 0.17414(10) 0.24326(6) 0.02473(16) Uani d 1 . .
O O5 0.45799(10) 0.32396(11) 0.38963(7) 0.02719(17) Uani d 1 . .
N N1 0.73561(10) 0.42912(10) 0.34653(7) 0.01924(16) Uani d 1 . .
C C1 0.87112(12) 0.41498(12) 0.28577(8) 0.01923(17) Uani d 1 . .
H H1A 0.848514 0.307849 0.248005 0.023 Uiso calc 1 . .
H H1B 0.966656 0.445383 0.339898 0.023 Uiso calc 1 . .
C C2 0.90243(12) 0.51458(12) 0.19871(8) 0.01925(17) Uani d 1 . .
H H2A 0.899686 0.616788 0.231586 0.023 Uiso calc 1 . .
H H2B 1.007800 0.525374 0.170965 0.023 Uiso calc 1 . .
C C3 0.77421(11) 0.50949(11) 0.02042(8) 0.01681(16) Uani d 1 . .
C C4 0.88959(12) 0.64411(12) 0.00796(9) 0.01946(18) Uani d 1 . .
H H4 0.977426 0.693521 0.063383 0.023 Uiso calc 1 . .
C C5 0.87526(13) 0.70560(12) -0.08612(9) 0.02104(18) Uani d 1 . .
H H5 0.954362 0.796595 -0.095238 0.025 Uiso calc 1 . .
C C6 0.74632(13) 0.63502(12) -0.16670(9) 0.02164(19) Uani d 1 . .
H H6 0.736959 0.677639 -0.230659 0.026 Uiso calc 1 . .
C C7 0.63121(12) 0.50205(12) -0.15349(8) 0.01962(18) Uani d 1 . .
H H7 0.542447 0.455152 -0.208445 0.024 Uiso calc 1 . .
C C8 0.64272(11) 0.43520(11) -0.06096(8) 0.01636(16) Uani d 1 . .
C C9 0.52332(12) 0.29496(11) -0.04462(8) 0.01731(17) Uani d 1 . .
H H9 0.533444 0.264425 0.024932 0.021 Uiso calc 1 . .
C C10 0.40059(12) 0.20569(12) -0.11953(8) 0.01997(18) Uani d 1 . .
H H10 0.392242 0.234084 -0.190162 0.024 Uiso calc 1 . .
C C11 0.27812(12) 0.06751(12) -0.10098(8) 0.01966(18) Uani d 1 . .
C C12 0.29034(15) 0.00462(13) 0.00273(10) 0.0269(2) Uani d 1 . .
H H12A 0.190753 -0.012441 0.038377 0.040 Uiso calc 1 . .
H H12B 0.378057 0.076981 0.055774 0.040 Uiso calc 1 . .
H H12C 0.310181 -0.091767 -0.018228 0.040 Uiso calc 1 . .
C C13 0.76139(13) 0.55211(12) 0.43844(9) 0.02207(19) Uani d 1 . .
H H13 0.671419 0.559367 0.475690 0.026 Uiso calc 1 . .
C C14 0.90037(15) 0.65837(13) 0.47723(10) 0.0261(2) Uani d 1 . .
H H14A 0.993489 0.655552 0.442516 0.031 Uiso calc 1 . .
H H14B 0.906687 0.737205 0.539687 0.031 Uiso calc 1 . .
C C15 0.64829(12) 0.19288(12) 0.45430(8) 0.01979(18) Uani d 1 . .
C C16 0.64349(13) 0.25213(14) 0.56761(9) 0.0244(2) Uani d 1 . .
H H16 0.599326 0.330349 0.588562 0.029 Uiso calc 1 . .
C C17 0.70433(14) 0.19488(14) 0.64927(9) 0.0253(2) Uani d 1 . .
H H17 0.701353 0.234515 0.726703 0.030 Uiso calc 1 . .
C C18 0.76971(13) 0.08036(12) 0.61987(9) 0.0235(2) Uani d 1 . .
C C19 0.77088(15) 0.02169(13) 0.50596(10) 0.0257(2) Uani d 1 . .
H H19 0.813180 -0.057844 0.484864 0.031 Uiso calc 1 . .
C C20 0.71119(14) 0.07763(12) 0.42281(9) 0.02283(19) Uani d 1 . .
H H20 0.713379 0.037533 0.345344 0.027 Uiso calc 1 . .
C C21 0.84096(17) 0.02345(15) 0.70901(10) 0.0315(3) Uani d 1 . .
H H21A 0.803334 -0.087790 0.691599 0.047 Uiso calc 1 . .
H H21B 0.809001 0.058972 0.782650 0.047 Uiso calc 1 . .
H H21C 0.957032 0.062056 0.710939 0.047 Uiso calc 1 . .

loop_
_atom_site_aniso_label
_atom_site_aniso_U_11
_atom_site_aniso_U_22
_atom_site_aniso_U_33
_atom_site_aniso_U_12
_atom_site_aniso_U_13
_atom_site_aniso_U_23
S1 0.01717(11) 0.02807(13) 0.01380(11) 0.00833(9) -0.00154(8) 0.00327(8)
O1 0.0210(3) 0.0247(3) 0.0154(3) 0.0037(3) -0.0028(3) 0.0078(3)
O2 0.0215(4) 0.0302(4) 0.0219(4) 0.0013(3) -0.0035(3) 0.0047(3)
O4 0.0261(4) 0.0307(4) 0.0148(3) 0.0086(3) -0.0042(3) 0.0010(3)
O5 0.0184(3) 0.0418(5) 0.0228(4) 0.0135(3) -0.0004(3) 0.0041(3)
N1 0.0204(4) 0.0247(4) 0.0148(3) 0.0103(3) 0.0020(3) 0.0040(3)
C1 0.0202(4) 0.0253(4) 0.0153(4) 0.0112(4) 0.0017(3) 0.0055(3)
C2 0.0184(4) 0.0241(4) 0.0150(4) 0.0070(3) -0.0009(3) 0.0042(3)
C3 0.0183(4) 0.0193(4) 0.0141(4) 0.0078(3) 0.0012(3) 0.0039(3)
C4 0.0179(4) 0.0210(4) 0.0188(4) 0.0053(3) 0.0005(3) 0.0048(3)
C5 0.0212(4) 0.0204(4) 0.0225(4) 0.0066(3) 0.0028(4) 0.0075(4)
C6 0.0246(5) 0.0224(4) 0.0203(4) 0.0090(4) 0.0006(4) 0.0084(4)
C7 0.0217(4) 0.0211(4) 0.0173(4) 0.0085(3) -0.0013(3) 0.0052(3)
C8 0.0182(4) 0.0171(4) 0.0149(4) 0.0076(3) 0.0009(3) 0.0030(3)
C9 0.0189(4) 0.0175(4) 0.0166(4) 0.0075(3) 0.0009(3) 0.0036(3)
C10 0.0210(4) 0.0214(4) 0.0161(4) 0.0051(3) -0.0001(3) 0.0043(3)
C11 0.0195(4) 0.0211(4) 0.0172(4) 0.0059(3) 0.0006(3) 0.0029(3)
C12 0.0305(5) 0.0237(5) 0.0228(5) 0.0033(4) -0.0039(4) 0.0079(4)
C13 0.0263(5) 0.0258(5) 0.0176(4) 0.0135(4) 0.0024(4) 0.0042(4)
C14 0.0310(5) 0.0255(5) 0.0220(5) 0.0107(4) 0.0006(4) 0.0036(4)
C15 0.0177(4) 0.0251(4) 0.0145(4) 0.0042(3) -0.0007(3) 0.0047(3)
C16 0.0238(5) 0.0358(6) 0.0151(4) 0.0124(4) 0.0021(3) 0.0044(4)
C17 0.0246(5) 0.0354(6) 0.0141(4) 0.0071(4) 0.0010(3) 0.0060(4)
C18 0.0254(5) 0.0222(4) 0.0186(4) 0.0007(4) -0.0025(4) 0.0076(4)
C19 0.0352(6) 0.0203(4) 0.0203(4) 0.0079(4) -0.0023(4) 0.0044(4)
C20 0.0293(5) 0.0205(4) 0.0158(4) 0.0053(4) -0.0019(4) 0.0029(3)
C21 0.0394(6) 0.0303(6) 0.0234(5) 0.0072(5) -0.0050(5) 0.0120(4)

loop_
_atom_type_symbol
_atom_type_description
_atom_type_scat_dispersion_real
_atom_type_scat_dispersion_imag
_atom_type_scat_source
C C 0.0033 0.0016 'International Tables Vol C Tables 4.2.6.8 and 6.1.1.4'
H H 0.0000 0.0000 'International Tables Vol C Tables 4.2.6.8 and 6.1.1.4'
N N 0.0061 0.0033 'International Tables Vol C Tables 4.2.6.8 and 6.1.1.4'
O O 0.0106 0.0060 'International Tables Vol C Tables 4.2.6.8 and 6.1.1.4'
S S 0.1246 0.1234 'International Tables Vol C Tables 4.2.6.8 and 6.1.1.4'

loop_
_geom_angle_atom_site_label_1
_geom_angle_atom_site_label_2
_geom_angle_atom_site_label_3
_geom_angle_site_symmetry_1
_geom_angle_site_symmetry_3
_geom_angle
_geom_angle_publ_flag
O4 S1 O5 . . 120.10(5) ?
O4 S1 N1 . . 107.17(5) ?
O5 S1 N1 . . 106.02(5) ?
O4 S1 C15 . . 109.04(5) ?
O5 S1 C15 . . 108.29(5) ?
N1 S1 C15 . . 105.22(5) ?
C3 O1 C2 . . 118.61(8) ?
C13 N1 C1 . . 118.85(9) ?
C13 N1 S1 . . 116.22(7) ?
C1 N1 S1 . . 118.83(7) ?
N1 C1 C2 . . 110.33(8) ?
N1 C1 H1A . . 109.6 ?
C2 C1 H1A . . 109.6 ?
N1 C1 H1B . . 109.6 ?
C2 C1 H1B . . 109.6 ?
H1A C1 H1B . . 108.1 ?
O1 C2 C1 . . 106.03(8) ?
O1 C2 H2A . . 110.5 ?
C1 C2 H2A . . 110.5 ?
O1 C2 H2B . . 110.5 ?
C1 C2 H2B . . 110.5 ?
H2A C2 H2B . . 108.7 ?
O1 C3 C4 . . 123.68(9) ?
O1 C3 C8 . . 115.50(8) ?
C4 C3 C8 . . 120.82(9) ?
C5 C4 C3 . . 119.62(9) ?
C5 C4 H4 . . 120.2 ?
C3 C4 H4 . . 120.2 ?
C6 C5 C4 . . 120.49(9) ?
C6 C5 H5 . . 119.8 ?
C4 C5 H5 . . 119.8 ?
C7 C6 C5 . . 119.71(9) ?
C7 C6 H6 . . 120.1 ?
C5 C6 H6 . . 120.1 ?
C6 C7 C8 . . 121.52(9) ?
C6 C7 H7 . . 119.2 ?
C8 C7 H7 . . 119.2 ?
C7 C8 C3 . . 117.82(9) ?
C7 C8 C9 . . 122.84(9) ?
C3 C8 C9 . . 119.32(8) ?
C10 C9 C8 . . 125.58(9) ?
C10 C9 H9 . . 117.2 ?
C8 C9 H9 . . 117.2 ?
C9 C10 C11 . . 125.23(9) ?
C9 C10 H10 . . 117.4 ?
C11 C10 H10 . . 117.4 ?
O2 C11 C10 . . 119.11(9) ?
O2 C11 C12 . . 119.63(10) ?
C10 C11 C12 . . 121.26(9) ?
C11 C12 H12A . . 109.5 ?
C11 C12 H12B . . 109.5 ?
H12A C12 H12B . . 109.5 ?
C11 C12 H12C . . 109.5 ?
H12A C12 H12C . . 109.5 ?
H12B C12 H12C . . 109.5 ?
C14 C13 N1 . . 125.70(10) ?
C14 C13 H13 . . 117.2 ?
N1 C13 H13 . . 117.2 ?
C13 C14 H14A . . 120.0 ?
C13 C14 H14B . . 120.0 ?
H14A C14 H14B . . 120.0 ?
C20 C15 C16 . . 121.03(10) ?
C20 C15 S1 . . 119.58(8) ?
C16 C15 S1 . . 119.27(9) ?
C17 C16 C15 . . 118.83(11) ?
C17 C16 H16 . . 120.6 ?
C15 C16 H16 . . 120.6 ?
C16 C17 C18 . . 121.25(10) ?
C16 C17 H17 . . 119.4 ?
C18 C17 H17 . . 119.4 ?
C19 C18 C17 . . 118.70(10) ?
C19 C18 C21 . . 120.51(11) ?
C17 C18 C21 . . 120.78(10) ?
C20 C19 C18 . . 121.03(11) ?
C20 C19 H19 . . 119.5 ?
C18 C19 H19 . . 119.5 ?
C15 C20 C19 . . 119.14(10) ?
C15 C20 H20 . . 120.4 ?
C19 C20 H20 . . 120.4 ?
C18 C21 H21A . . 109.5 ?
C18 C21 H21B . . 109.5 ?
H21A C21 H21B . . 109.5 ?
C18 C21 H21C . . 109.5 ?
H21A C21 H21C . . 109.5 ?
H21B C21 H21C . . 109.5 ?

loop_
_geom_bond_atom_site_label_1
_geom_bond_atom_site_label_2
_geom_bond_site_symmetry_2
_geom_bond_distance
_geom_bond_publ_flag
S1 O4 . 1.4284(8) ?
S1 O5 . 1.4323(8) ?
S1 N1 . 1.6527(10) ?
S1 C15 . 1.7559(10) ?
O1 C3 . 1.3625(12) ?
O1 C2 . 1.4267(12) ?
O2 C11 . 1.2268(12) ?
N1 C13 . 1.4138(13) ?
N1 C1 . 1.4671(13) ?
C1 C2 . 1.5142(14) ?
C1 H1A . 0.9900 ?
C1 H1B . 0.9900 ?
C2 H2A . 0.9900 ?
C2 H2B . 0.9900 ?
C3 C4 . 1.3952(14) ?
C3 C8 . 1.4111(13) ?
C4 C5 . 1.3915(14) ?
C4 H4 . 0.9500 ?
C5 C6 . 1.3872(15) ?
C5 H5 . 0.9500 ?
C6 C7 . 1.3859(15) ?
C6 H6 . 0.9500 ?
C7 C8 . 1.4009(13) ?
C7 H7 . 0.9500 ?
C8 C9 . 1.4628(13) ?
C9 C10 . 1.3432(14) ?
C9 H9 . 0.9500 ?
C10 C11 . 1.4705(14) ?
C10 H10 . 0.9500 ?
C11 C12 . 1.5006(15) ?
C12 H12A . 0.9800 ?
C12 H12B . 0.9800 ?
C12 H12C . 0.9800 ?
C13 C14 . 1.3278(16) ?
C13 H13 . 0.9500 ?
C14 H14A . 0.9500 ?
C14 H14B . 0.9500 ?
C15 C20 . 1.3878(16) ?
C15 C16 . 1.3936(14) ?
C16 C17 . 1.3871(16) ?
C16 H16 . 0.9500 ?
C17 C18 . 1.3933(17) ?
C17 H17 . 0.9500 ?
C18 C19 . 1.3931(16) ?
C18 C21 . 1.5024(16) ?
C19 C20 . 1.3881(15) ?
C19 H19 . 0.9500 ?
C20 H20 . 0.9500 ?
C21 H21A . 0.9800 ?
C21 H21B . 0.9800 ?
C21 H21C . 0.9800 ?

loop_
_geom_hbond_atom_site_label_D
_geom_hbond_atom_site_label_H
_geom_hbond_atom_site_label_A
_geom_hbond_site_symmetry_A
_geom_hbond_distance_DH
_geom_hbond_distance_HA
_geom_hbond_distance_DA
_geom_hbond_angle_DHA
C12 H12B O4 . 0.98 2.61 3.5193(14) 155.1
C13 H13 O5 2_666 0.95 2.35 3.2307(13) 153.8
C20 H20 O2 2_655 0.95 2.42 3.3070(14) 155.7

loop_
_geom_torsion_atom_site_label_1
_geom_torsion_atom_site_label_2
_geom_torsion_atom_site_label_3
_geom_torsion_atom_site_label_4
_geom_torsion_site_symmetry_1
_geom_torsion_site_symmetry_2
_geom_torsion_site_symmetry_3
_geom_torsion_site_symmetry_4
_geom_torsion
_geom_torsion_publ_flag
O4 S1 N1 C13 . . . . 170.89(7) ?
O5 S1 N1 C13 . . . . 41.49(8) ?
C15 S1 N1 C13 . . . . -73.13(8) ?
O4 S1 N1 C1 . . . . -36.83(9) ?
O5 S1 N1 C1 . . . . -166.24(7) ?
C15 S1 N1 C1 . . . . 79.15(8) ?
C13 N1 C1 C2 . . . . -83.12(11) ?
S1 N1 C1 C2 . . . . 125.34(8) ?
C3 O1 C2 C1 . . . . 177.09(8) ?
N1 C1 C2 O1 . . . . -74.11(10) ?
C2 O1 C3 C4 . . . . 4.89(14) ?
C2 O1 C3 C8 . . . . -175.48(8) ?
O1 C3 C4 C5 . . . . 179.33(9) ?
C8 C3 C4 C5 . . . . -0.28(15) ?
C3 C4 C5 C6 . . . . 0.77(16) ?
C4 C5 C6 C7 . . . . -0.18(16) ?
C5 C6 C7 C8 . . . . -0.92(16) ?
C6 C7 C8 C3 . . . . 1.37(15) ?
C6 C7 C8 C9 . . . . -179.99(9) ?
O1 C3 C8 C7 . . . . 179.59(9) ?
C4 C3 C8 C7 . . . . -0.76(14) ?
O1 C3 C8 C9 . . . . 0.90(13) ?
C4 C3 C8 C9 . . . . -179.46(9) ?
C7 C8 C9 C10 . . . . 7.68(16) ?
C3 C8 C9 C10 . . . . -173.69(10) ?
C8 C9 C10 C11 . . . . -177.90(9) ?
C9 C10 C11 O2 . . . . 174.10(11) ?
C9 C10 C11 C12 . . . . -6.41(16) ?
C1 N1 C13 C14 . . . . -0.80(16) ?
S1 N1 C13 C14 . . . . 151.47(10) ?
O4 S1 C15 C20 . . . . 17.84(10) ?
O5 S1 C15 C20 . . . . 150.13(9) ?
N1 S1 C15 C20 . . . . -96.84(9) ?
O4 S1 C15 C16 . . . . -166.14(9) ?
O5 S1 C15 C16 . . . . -33.85(10) ?
N1 S1 C15 C16 . . . . 79.18(9) ?
C20 C15 C16 C17 . . . . 0.61(17) ?
S1 C15 C16 C17 . . . . -175.35(9) ?
C15 C16 C17 C18 . . . . 0.11(17) ?
C16 C17 C18 C19 . . . . -1.03(17) ?
C16 C17 C18 C21 . . . . 177.61(11) ?
C17 C18 C19 C20 . . . . 1.27(17) ?
C21 C18 C19 C20 . . . . -177.38(11) ?
C16 C15 C20 C19 . . . . -0.38(17) ?
S1 C15 C20 C19 . . . . 175.57(9) ?
C18 C19 C20 C15 . . . . -0.58(17) ?

_cod_database_fobs_code 2243681
